data_4117587
loop_
_publ_author_name
'Justin M. Dragna'
'Gennaro Pescitelli'
'Lee Tran'
'Vincent M. Lynch'
'Eric V. Anslyn'
'Lorenzo Di Bari'

_publ_section_title
;
 In Situ Assembly of Octahedral Fe(II) Complexes for the Enantiomeric
 Excess Determination of Chiral Amines Using Circular Dichroism
 Spectroscopy
;
_journal_name_full 'Journal of the American Chemical Society'
_journal_page_first 4398
_journal_page_last 4407
_journal_paper_doi 10.1021/ja211768v
_journal_volume 134
_journal_year 2012
_chemical_absolute_configuration ad
_chemical_formula_moiety
;
3 C14 H14 N2 O, Fe 2+, 2 C F3 S O3 1-, 1/2 C4 H8 O, 
1/2 C2 H3 n
;
_chemical_formula_sum 'C47 H50 F6 Fe N6.5 O9.5 S2'
_chemical_formula_weight 1091.91
_chemical_name_systematic
;
 ?
;
_space_group_IT_number 18
_symmetry_cell_setting orthorhombic
_symmetry_space_group_name_Hall 'P 2 2ab'
_symmetry_space_group_name_H-M 'P 21 21 2'
_atom_sites_solution_hydrogens geom
_atom_sites_solution_primary direct
_atom_sites_solution_secondary difmap
_audit_creation_method SHELXL-97
_cell_angle_alpha 90.00
_cell_angle_beta 90.00
_cell_angle_gamma 90.00
_cell_formula_units_Z 4
_cell_length_a 30.495(2)
_cell_length_b 12.5164(9)
_cell_length_c 13.3325(12)
_cell_measurement_reflns_used 4781
_cell_measurement_temperature 153(2)
_cell_measurement_theta_max 25.0
_cell_measurement_theta_min 2.0
_cell_volume 5088.9(7)
_computing_cell_refinement 'Collect software, Nonius B.V. 1998'
_computing_data_collection 'Collect software, Nonius B.V. 1998'
_computing_data_reduction
;
DENZO and Scalepack (Otwinoski and Minor, 1997)
;
_computing_molecular_graphics 'XP SHELXTL/PC, Siemens Analytical'
_computing_structure_refinement 'XL SHELXTL/PC, Siemens Analytical'
_computing_structure_solution
;

SIR97 - Altomare A., Burla M.C., Camalli M., Cascarano G.L., Giacovazzo C., 
Guagliardi A., Moliterni A.G.G., Polidori G.,Spagna R.
;
_diffrn_ambient_temperature 153(2)
_diffrn_measured_fraction_theta_full 0.988
_diffrn_measured_fraction_theta_max 0.988
_diffrn_measurement_device_type 'Nonius Kappa CCD'
_diffrn_measurement_method \w-scans
_diffrn_radiation_monochromator graphite
_diffrn_radiation_source 'fine-focus sealed tube'
_diffrn_radiation_type MoK\a
_diffrn_radiation_wavelength 0.71069
_diffrn_reflns_av_R_equivalents 0.0000
_diffrn_reflns_av_sigmaI/netI 0.1238
_diffrn_reflns_limit_h_max 36
_diffrn_reflns_limit_h_min -36
_diffrn_reflns_limit_k_max 14
_diffrn_reflns_limit_k_min 0
_diffrn_reflns_limit_l_max 15
_diffrn_reflns_limit_l_min 0
_diffrn_reflns_number 8743
_diffrn_reflns_theta_full 25.03
_diffrn_reflns_theta_max 25.03
_diffrn_reflns_theta_min 1.67
_exptl_absorpt_coefficient_mu 0.461
_exptl_absorpt_correction_T_max 1.12
_exptl_absorpt_correction_T_min 0.929
_exptl_absorpt_correction_type multi-scan
_exptl_absorpt_process_details
;
DENZO and Scalepack (Otwinoski and Minor, 1997)
;
_exptl_crystal_colour 'dark blue'
_exptl_crystal_density_diffrn 1.425
_exptl_crystal_description plate
_exptl_crystal_F_000 2262
_exptl_crystal_size_max 0.45
_exptl_crystal_size_mid 0.32
_exptl_crystal_size_min 0.04
_refine_diff_density_max 0.703
_refine_diff_density_min -0.395
_refine_diff_density_rms 0.091
_refine_ls_abs_structure_details 'Flack H D (1983), Acta Cryst. A39, 876-881'
_refine_ls_abs_structure_Flack 0.00(3)
_refine_ls_extinction_method none
_refine_ls_goodness_of_fit_ref 1.373
_refine_ls_hydrogen_treatment constr
_refine_ls_matrix_type full
_refine_ls_number_parameters 790
_refine_ls_number_reflns 8743
_refine_ls_number_restraints 1050
_refine_ls_restrained_S_all 1.340
_refine_ls_R_factor_all 0.1689
_refine_ls_R_factor_gt 0.0948
_refine_ls_shift/su_max 0.004
_refine_ls_shift/su_mean 0.000
_refine_ls_structure_factor_coef Fsqd
_refine_ls_weighting_details 'calc w=1/[\s^2^(Fo^2^)+(0.0458P)^2^+4.4916P] where P=(Fo^2^+2Fc^2^)/3'
_refine_ls_weighting_scheme calc
_refine_ls_wR_factor_gt 0.1570
_refine_ls_wR_factor_ref 0.1752
_reflns_number_gt 5440
_reflns_number_total 8743
_reflns_threshold_expression >2sigma(I)
_cod_data_source_file ja211768v_si_001.cif
_cod_data_source_block shelxl
_cod_original_cell_volume 5088.8(7)
_cod_original_formula_sum 'C47 H50 F6 Fe N6.50 O9.50 S2'
_cod_database_code 4117587

loop_
_symmetry_equiv_pos_as_xyz
'x, y, z'
'-x, -y, z'
'x+1/2, -y+1/2, -z'
'-x+1/2, y+1/2, -z'

loop_
_atom_site_label
_atom_site_type_symbol
_atom_site_fract_x
_atom_site_fract_y
_atom_site_fract_z
_atom_site_U_iso_or_equiv
_atom_site_adp_type
_atom_site_occupancy
_atom_site_symmetry_multiplicity
_atom_site_calc_flag
_atom_site_refinement_flags
_atom_site_disorder_assembly
_atom_site_disorder_group
Fe1 Fe 0.31422(3) 0.16491(7) 0.74899(8) 0.0260(2) Uani 1 1 d U . .
O1 O 0.16279(16) 0.1159(4) 0.9089(3) 0.0399(13) Uani 1 1 d U . .
H1O H 0.1778 0.1455 0.9538 0.060 Uiso 1 1 calc R . .
O2 O 0.32808(16) 0.1136(4) 0.3626(3) 0.0407(14) Uani 1 1 d U . .
H2O H 0.3500 0.1333 0.3293 0.061 Uiso 1 1 calc R . .
O3 O 0.45336(18) 0.1068(5) 0.9532(4) 0.0624(18) Uani 1 1 d U . .
H3O H 0.4646 0.0813 1.0055 0.094 Uiso 1 1 calc R . .
N1 N 0.25998(16) 0.0802(4) 0.7578(4) 0.0214(12) Uani 1 1 d U . .
N2 N 0.28464(19) 0.2445(4) 0.8578(4) 0.0242(14) Uani 1 1 d U . .
N3 N 0.28805(19) 0.2483(5) 0.6389(4) 0.0290(15) Uani 1 1 d U . .
N4 N 0.33901(17) 0.0835(4) 0.6352(4) 0.0240(14) Uani 1 1 d U . .
N5 N 0.34579(19) 0.0761(5) 0.8474(4) 0.0280(15) Uani 1 1 d U . .
N6 N 0.36812(16) 0.2496(4) 0.7559(5) 0.0287(13) Uani 1 1 d U . .
C1 C 0.2485(2) -0.0062(6) 0.7044(5) 0.0299(18) Uani 1 1 d U . .
H1 H 0.2686 -0.0350 0.6571 0.036 Uiso 1 1 calc R . .
C2 C 0.2077(2) -0.0547(6) 0.7168(5) 0.035(2) Uani 1 1 d U . .
H2 H 0.2004 -0.1155 0.6776 0.042 Uiso 1 1 calc R . .
C3 C 0.1783(2) -0.0161(6) 0.7839(5) 0.0331(19) Uani 1 1 d U . .
H3 H 0.1505 -0.0492 0.7917 0.040 Uiso 1 1 calc R . .
C4 C 0.1895(2) 0.0720(6) 0.8406(5) 0.0305(18) Uani 1 1 d U . .
C5 C 0.2303(2) 0.1172(5) 0.8247(5) 0.0250(17) Uani 1 1 d U . .
C6 C 0.2469(2) 0.2095(5) 0.8791(5) 0.0293(18) Uani 1 1 d U . .
H6 H 0.2297 0.2428 0.9296 0.035 Uiso 1 1 calc R . .
C7 C 0.3036(2) 0.3366(6) 0.9183(5) 0.0336(18) Uani 1 1 d U . .
H7 H 0.3221 0.3813 0.8728 0.040 Uiso 1 1 calc R . .
C8 C 0.3327(2) 0.2899(6) 0.9986(5) 0.0350(19) Uani 1 1 d U . .
C9 C 0.3210(3) 0.2039(6) 1.0577(5) 0.042(2) Uani 1 1 d U . .
H9 H 0.2934 0.1703 1.0474 0.051 Uiso 1 1 calc R . .
C10 C 0.3484(3) 0.1663(7) 1.1309(6) 0.050(2) Uani 1 1 d U . .
H10 H 0.3390 0.1077 1.1708 0.060 Uiso 1 1 calc R . .
C11 C 0.3875(3) 0.2084(7) 1.1482(6) 0.050(2) Uani 1 1 d U . .
H11 H 0.4061 0.1785 1.1980 0.059 Uiso 1 1 calc R . .
C12 C 0.4007(3) 0.2943(8) 1.0945(7) 0.058(3) Uani 1 1 d U . .
H12 H 0.4282 0.3269 1.1075 0.069 Uiso 1 1 calc R . .
C13 C 0.3732(3) 0.3340(7) 1.0201(6) 0.047(2) Uani 1 1 d U . .
H13 H 0.3827 0.3940 0.9824 0.056 Uiso 1 1 calc R . .
C14 C 0.2686(2) 0.4086(6) 0.9660(5) 0.038(2) Uani 1 1 d U . .
H14A H 0.2469 0.4286 0.9152 0.056 Uiso 1 1 calc R . .
H14B H 0.2825 0.4732 0.9927 0.056 Uiso 1 1 calc R . .
H14C H 0.2541 0.3700 1.0206 0.056 Uiso 1 1 calc R . .
C15 C 0.3681(2) 0.0037(6) 0.6360(6) 0.0338(18) Uani 1 1 d U . .
H15 H 0.3776 -0.0241 0.6986 0.041 Uiso 1 1 calc R . .
C16 C 0.3850(3) -0.0402(6) 0.5479(6) 0.040(2) Uani 1 1 d U . .
H16 H 0.4061 -0.0959 0.5520 0.048 Uiso 1 1 calc R . .
C17 C 0.3723(2) -0.0056(6) 0.4588(6) 0.0347(19) Uani 1 1 d U . .
H17 H 0.3838 -0.0360 0.3990 0.042 Uiso 1 1 calc R . .
C18 C 0.3416(2) 0.0763(6) 0.4549(5) 0.0316(18) Uani 1 1 d U . .
C19 C 0.32637(19) 0.1215(5) 0.5437(5) 0.0227(16) Uani 1 1 d U . .
C20 C 0.2972(2) 0.2120(6) 0.5517(6) 0.0340(19) Uani 1 1 d U . .
H20 H 0.2851 0.2440 0.4933 0.041 Uiso 1 1 calc R . .
C21 C 0.2573(2) 0.3382(6) 0.6469(5) 0.041(2) Uani 1 1 d U . .
H21 H 0.2661 0.3808 0.7070 0.049 Uiso 1 1 calc R . .
C22 C 0.2107(3) 0.3007(6) 0.6641(5) 0.040(2) Uani 1 1 d U . .
C23 C 0.1923(3) 0.2242(6) 0.6036(6) 0.045(2) Uani 1 1 d U . .
H23 H 0.2094 0.1918 0.5525 0.054 Uiso 1 1 calc R . .
C24 C 0.1491(3) 0.1940(8) 0.6160(7) 0.061(3) Uani 1 1 d U . .
H24 H 0.1373 0.1394 0.5747 0.073 Uiso 1 1 calc R . .
C25 C 0.1226(3) 0.2422(7) 0.6882(7) 0.057(2) Uani 1 1 d U . .
H25 H 0.0927 0.2226 0.6954 0.069 Uiso 1 1 calc R . .
C26 C 0.1414(3) 0.3201(7) 0.7493(7) 0.061(2) Uani 1 1 d U . .
H26 H 0.1241 0.3535 0.7997 0.074 Uiso 1 1 calc R . .
C27 C 0.1857(3) 0.3502(6) 0.7377(6) 0.047(2) Uani 1 1 d U . .
H27 H 0.1982 0.4036 0.7795 0.056 Uiso 1 1 calc R . .
C28 C 0.2587(3) 0.4128(6) 0.5572(5) 0.047(2) Uani 1 1 d U . .
H28A H 0.2893 0.4290 0.5405 0.070 Uiso 1 1 calc R . .
H28B H 0.2432 0.4792 0.5735 0.070 Uiso 1 1 calc R . .
H28C H 0.2445 0.3784 0.4997 0.070 Uiso 1 1 calc R . .
C29 C 0.3333(3) -0.0150(6) 0.8893(5) 0.037(2) Uani 1 1 d U . .
H29 H 0.3049 -0.0419 0.8747 0.044 Uiso 1 1 calc R . .
C30 C 0.3607(3) -0.0735(7) 0.9551(6) 0.053(2) Uani 1 1 d U . .
H30 H 0.3512 -0.1400 0.9819 0.063 Uiso 1 1 calc R . .
C31 C 0.4007(3) -0.0332(8) 0.9793(6) 0.054(3) Uani 1 1 d U . .
H31 H 0.4190 -0.0701 1.0252 0.065 Uiso 1 1 calc R . .
C32 C 0.4144(3) 0.0610(7) 0.9371(6) 0.041(2) Uani 1 1 d U . .
C33 C 0.3866(2) 0.1146(6) 0.8688(5) 0.0320(18) Uani 1 1 d U . .
C34 C 0.3967(2) 0.2117(6) 0.8179(6) 0.038(2) Uani 1 1 d U . .
H34 H 0.4237 0.2476 0.8293 0.045 Uiso 1 1 calc R . .
C35 C 0.3775(3) 0.3483(6) 0.6971(5) 0.040(2) Uani 1 1 d U . .
H35 H 0.3495 0.3886 0.6876 0.048 Uiso 1 1 calc R . .
C36 C 0.3957(2) 0.3198(6) 0.5955(6) 0.039(2) Uani 1 1 d U . .
C37 C 0.4253(2) 0.2375(6) 0.5791(6) 0.044(2) Uani 1 1 d U . .
H37 H 0.4340 0.1937 0.6338 0.053 Uiso 1 1 calc R . .
C38 C 0.4427(3) 0.2177(7) 0.4835(7) 0.057(3) Uani 1 1 d U . .
H38 H 0.4625 0.1602 0.4734 0.068 Uiso 1 1 calc R . .
C39 C 0.4310(3) 0.2808(9) 0.4059(7) 0.068(3) Uani 1 1 d U . .
H39 H 0.4429 0.2679 0.3411 0.081 Uiso 1 1 calc R . .
C40 C 0.4017(3) 0.3650(8) 0.4201(7) 0.063(3) Uani 1 1 d U . .
H40 H 0.3938 0.4093 0.3652 0.075 Uiso 1 1 calc R . .
C41 C 0.3840(3) 0.3843(7) 0.5147(6) 0.047(2) Uani 1 1 d U . .
H41 H 0.3639 0.4414 0.5240 0.057 Uiso 1 1 calc R . .
C42 C 0.4112(3) 0.4226(6) 0.7513(7) 0.066(3) Uani 1 1 d U . .
H42A H 0.4019 0.4339 0.8208 0.098 Uiso 1 1 calc R . .
H42B H 0.4126 0.4915 0.7165 0.098 Uiso 1 1 calc R . .
H42C H 0.4402 0.3890 0.7505 0.098 Uiso 1 1 calc R . .
S1B S 0.27306(9) 0.6800(2) 0.7553(3) 0.0396(7) Uani 0.64 1 d PDU A 1
F1B F 0.3343(3) 0.6017(8) 0.6424(7) 0.060(4) Uani 0.64 1 d PDU A 1
F2B F 0.3560(3) 0.6484(10) 0.7890(7) 0.087(5) Uani 0.64 1 d PDU A 1
F3B F 0.3428(3) 0.7671(6) 0.6774(7) 0.080(3) Uani 0.64 1 d PDU A 1
O1B O 0.2497(4) 0.7074(11) 0.6645(8) 0.045(5) Uani 0.64 1 d PDU A 1
O2B O 0.2738(3) 0.7638(9) 0.8291(8) 0.041(4) Uani 0.64 1 d PDU A 1
O3B O 0.2645(4) 0.5749(6) 0.7934(9) 0.055(4) Uani 0.64 1 d PDU A 1
C1B C 0.3285(3) 0.6732(7) 0.7144(7) 0.068(4) Uani 0.64 1 d PDU A 1
S1BA S 0.2879(2) 0.6299(5) 0.6915(5) 0.0445(16) Uani 0.36 1 d PDU B 2
F1BA F 0.3333(5) 0.8012(12) 0.7330(13) 0.068(5) Uani 0.36 1 d PDU B 2
F2BA F 0.3469(6) 0.6673(17) 0.8303(13) 0.063(6) Uani 0.36 1 d PDU B 2
F3BA F 0.2882(6) 0.7541(18) 0.8511(14) 0.050(6) Uani 0.36 1 d PDU B 2
O1BA O 0.2709(8) 0.5515(12) 0.7601(14) 0.044(6) Uani 0.36 1 d PDU B 2
O2BA O 0.3201(6) 0.5911(17) 0.6221(14) 0.059(8) Uani 0.36 1 d PDU B 2
O3BA O 0.2556(7) 0.700(2) 0.6485(16) 0.044(9) Uani 0.36 1 d PDU B 2
C1BA C 0.3145(5) 0.7160(11) 0.7791(10) 0.058(6) Uani 0.36 1 d PDU B 2
S1A S 0.45209(12) 0.6549(3) 1.0892(3) 0.0432(10) Uani 0.50 1 d PDU C -1
F1A F 0.4458(3) 0.6091(8) 0.8999(5) 0.088(3) Uani 0.50 1 d PDU C -1
F2A F 0.5071(3) 0.6762(8) 0.9409(6) 0.086(3) Uani 0.50 1 d PDU C -1
F3A F 0.4925(4) 0.5143(8) 0.9807(6) 0.104(4) Uani 0.50 1 d PDU C -1
O1A O 0.4192(4) 0.5741(10) 1.1083(10) 0.050(6) Uani 0.50 1 d PDU C -1
O2A O 0.4883(3) 0.6536(7) 1.1576(6) 0.053(3) Uani 0.50 1 d PDU C -1
O3A O 0.4346(3) 0.7585(6) 1.0669(7) 0.061(3) Uani 0.50 1 d PDU C -1
C1A C 0.4753(3) 0.6127(8) 0.9738(7) 0.083(5) Uani 0.50 1 d PDU C -1
S1C S 0.51298(12) 0.0641(3) 1.1949(3) 0.0395(10) Uani 0.50 1 d PDU . .
F1C F 0.4861(2) -0.0069(8) 1.3680(4) 0.057(3) Uani 0.50 1 d PDU . .
F2C F 0.4891(3) -0.1257(5) 1.2535(7) 0.070(3) Uani 0.50 1 d PDU . .
F3C F 0.4377(2) -0.0094(8) 1.2522(8) 0.069(3) Uani 0.50 1 d PDU . .
O1C O 0.4958(3) 0.1676(5) 1.2228(7) 0.057(3) Uani 0.50 1 d PDU . .
O2C O 0.5570(2) 0.0440(9) 1.2255(8) 0.050(3) Uani 0.50 1 d PDU . .
O3C O 0.5026(4) 0.0318(6) 1.0940(4) 0.039(3) Uani 0.50 1 d PDU . .
C1C C 0.4807(3) -0.0238(7) 1.2695(6) 0.061(3) Uani 0.50 1 d PDU . .
N1E N 0.4240(7) 0.5677(16) 1.1419(19) 0.047(6) Uani 0.50 1 d PU D 2
C2E C 0.4538(7) 0.5666(15) 1.1891(15) 0.057(5) Uani 0.50 1 d PU D 2
C3E C 0.4897(5) 0.5725(13) 1.2516(15) 0.057(4) Uani 0.50 1 d PU . 2

loop_
_atom_site_aniso_label
_atom_site_aniso_U_11
_atom_site_aniso_U_22
_atom_site_aniso_U_33
_atom_site_aniso_U_23
_atom_site_aniso_U_13
_atom_site_aniso_U_12
Fe1 0.0329(5) 0.0244(5) 0.0208(5) -0.0001(6) 0.0009(6) 0.0023(4)
O1 0.050(3) 0.044(3) 0.026(3) -0.006(3) 0.007(3) 0.002(3)
O2 0.051(3) 0.050(3) 0.021(3) 0.001(3) 0.007(3) -0.003(3)
O3 0.041(4) 0.098(5) 0.048(4) -0.016(3) -0.018(3) 0.004(3)
N1 0.033(3) 0.016(3) 0.015(3) 0.001(3) 0.001(3) 0.004(2)
N2 0.028(3) 0.025(3) 0.020(3) -0.005(3) 0.005(3) 0.004(3)
N3 0.041(4) 0.032(4) 0.014(3) -0.004(3) 0.011(3) 0.006(3)
N4 0.024(3) 0.026(4) 0.022(3) 0.005(3) 0.003(3) 0.004(3)
N5 0.038(4) 0.028(4) 0.018(3) -0.002(3) 0.008(3) -0.006(3)
N6 0.028(3) 0.024(3) 0.033(3) -0.001(3) 0.000(3) 0.000(2)
C1 0.037(4) 0.025(4) 0.028(4) 0.011(3) 0.004(3) 0.009(3)
C2 0.035(4) 0.037(4) 0.034(5) -0.008(3) -0.004(4) -0.006(4)
C3 0.034(4) 0.038(4) 0.028(4) 0.004(3) -0.005(3) -0.009(3)
C4 0.031(4) 0.042(4) 0.018(4) 0.005(3) 0.005(3) -0.002(4)
C5 0.024(4) 0.031(4) 0.020(4) 0.003(3) 0.002(3) 0.006(3)
C6 0.033(4) 0.031(4) 0.024(4) 0.002(3) 0.006(3) 0.005(3)
C7 0.042(4) 0.030(4) 0.029(4) -0.004(4) -0.001(3) -0.003(4)
C8 0.034(4) 0.047(5) 0.024(4) -0.013(4) 0.008(3) 0.001(4)
C9 0.056(5) 0.050(5) 0.022(4) -0.004(4) 0.004(4) -0.001(4)
C10 0.056(5) 0.064(5) 0.031(4) -0.005(4) -0.004(4) 0.010(5)
C11 0.051(5) 0.068(6) 0.030(4) -0.013(4) -0.013(4) 0.010(4)
C12 0.051(5) 0.072(6) 0.050(5) -0.026(5) -0.015(5) 0.003(5)
C13 0.041(4) 0.056(5) 0.044(5) -0.022(4) 0.005(4) 0.007(4)
C14 0.054(5) 0.029(5) 0.030(4) -0.023(4) 0.006(4) 0.005(4)
C15 0.037(4) 0.036(4) 0.028(4) -0.002(4) -0.003(4) 0.000(4)
C16 0.043(5) 0.033(5) 0.044(5) -0.013(4) 0.009(4) 0.009(4)
C17 0.040(4) 0.040(4) 0.024(4) -0.005(4) 0.000(4) 0.006(4)
C18 0.038(4) 0.035(4) 0.022(4) 0.004(4) -0.002(4) -0.007(4)
C19 0.016(4) 0.027(4) 0.025(4) -0.002(3) 0.004(3) -0.002(3)
C20 0.038(4) 0.037(4) 0.027(4) 0.006(4) 0.001(3) 0.001(4)
C21 0.052(5) 0.035(4) 0.035(4) 0.011(4) 0.004(4) 0.015(4)
C22 0.057(5) 0.043(5) 0.019(4) 0.010(4) 0.007(4) 0.019(4)
C23 0.045(5) 0.050(5) 0.041(5) 0.009(4) 0.008(4) 0.018(4)
C24 0.060(5) 0.066(6) 0.058(5) 0.013(5) -0.002(5) 0.008(5)
C25 0.051(5) 0.074(6) 0.048(5) 0.027(5) 0.004(4) 0.014(5)
C26 0.065(5) 0.079(5) 0.039(4) 0.009(5) 0.014(5) 0.034(4)
C27 0.053(4) 0.056(5) 0.032(4) 0.010(4) -0.002(4) 0.023(4)
C28 0.075(6) 0.032(5) 0.034(5) 0.011(4) 0.018(4) 0.020(4)
C29 0.047(4) 0.038(5) 0.026(4) 0.004(4) -0.001(4) 0.006(4)
C30 0.078(6) 0.046(5) 0.035(5) 0.012(4) 0.004(5) 0.010(5)
C31 0.044(5) 0.069(6) 0.049(5) 0.002(5) -0.005(4) 0.025(5)
C32 0.039(5) 0.056(5) 0.027(4) -0.014(4) -0.006(4) 0.017(4)
C33 0.035(4) 0.039(4) 0.022(4) -0.004(4) 0.000(3) 0.000(4)
C34 0.029(4) 0.043(5) 0.040(4) -0.020(4) 0.001(4) 0.005(4)
C35 0.053(5) 0.025(4) 0.042(4) -0.005(4) 0.018(4) -0.008(4)
C36 0.044(4) 0.030(4) 0.044(5) -0.011(4) 0.008(4) -0.021(4)
C37 0.050(5) 0.034(5) 0.049(5) 0.003(4) 0.023(4) -0.008(4)
C38 0.056(5) 0.056(5) 0.058(5) -0.010(5) 0.020(5) -0.010(4)
C39 0.067(6) 0.085(6) 0.051(5) -0.032(5) 0.004(5) -0.014(5)
C40 0.045(5) 0.086(6) 0.056(6) 0.006(5) -0.011(4) -0.014(5)
C41 0.045(5) 0.055(5) 0.042(5) -0.003(4) 0.009(4) -0.001(4)
C42 0.093(6) 0.050(5) 0.054(5) -0.010(6) 0.018(6) -0.041(5)
S1B 0.0415(18) 0.0383(19) 0.0390(19) 0.005(2) -0.0017(19) -0.0067(14)
F1B 0.066(6) 0.057(6) 0.057(6) -0.042(5) 0.013(6) -0.003(5)
F2B 0.073(7) 0.110(9) 0.078(9) -0.026(7) -0.014(6) 0.029(6)
F3B 0.093(7) 0.057(6) 0.091(8) -0.006(6) 0.030(6) -0.033(5)
O1B 0.051(8) 0.042(8) 0.043(8) 0.006(6) -0.012(7) -0.011(6)
O2B 0.049(8) 0.039(6) 0.035(7) -0.017(5) -0.008(6) 0.006(6)
O3B 0.079(8) 0.041(7) 0.045(8) 0.009(6) 0.011(6) -0.017(6)
C1B 0.073(8) 0.064(7) 0.067(8) -0.015(7) -0.001(7) -0.004(7)
S1BA 0.051(4) 0.042(4) 0.040(3) -0.006(3) 0.003(3) 0.007(3)
F1BA 0.076(9) 0.059(9) 0.070(10) 0.007(9) -0.006(9) -0.027(7)
F2BA 0.054(9) 0.080(11) 0.055(10) -0.027(9) -0.032(8) 0.020(8)
F3BA 0.048(10) 0.057(10) 0.045(10) -0.021(8) -0.015(9) 0.007(8)
O1BA 0.069(11) 0.029(9) 0.033(11) -0.006(9) 0.003(10) -0.011(8)
O2BA 0.076(14) 0.047(12) 0.054(12) -0.017(9) -0.014(11) 0.010(10)
O3BA 0.047(13) 0.051(15) 0.035(12) 0.003(10) -0.004(10) 0.017(11)
C1BA 0.053(9) 0.058(9) 0.063(10) 0.004(8) -0.003(8) -0.005(8)
S1A 0.042(2) 0.043(3) 0.044(2) 0.006(2) 0.008(2) -0.001(2)
F1A 0.081(7) 0.130(8) 0.052(6) -0.029(6) -0.017(6) 0.004(6)
F2A 0.084(7) 0.095(7) 0.080(7) -0.013(6) 0.038(6) -0.027(6)
F3A 0.114(10) 0.105(8) 0.093(6) -0.022(9) 0.039(8) 0.025(7)
O1A 0.045(9) 0.055(9) 0.050(10) 0.005(7) 0.000(7) 0.001(7)
O2A 0.042(6) 0.058(7) 0.058(7) 0.002(6) -0.014(5) -0.014(6)
O3A 0.060(7) 0.041(7) 0.084(8) 0.021(6) 0.004(6) 0.015(6)
C1A 0.084(8) 0.090(8) 0.075(8) -0.011(7) 0.013(7) 0.000(7)
S1C 0.035(2) 0.048(3) 0.036(2) -0.010(2) 0.002(2) 0.000(2)
F1C 0.066(7) 0.064(5) 0.040(4) -0.005(5) 0.016(4) 0.005(6)
F2C 0.085(6) 0.060(5) 0.064(5) -0.007(5) 0.018(5) 0.003(5)
F3C 0.067(5) 0.065(6) 0.074(6) -0.001(6) 0.007(5) -0.010(5)
O1C 0.059(6) 0.055(6) 0.056(6) -0.015(5) 0.001(5) 0.004(5)
O2C 0.038(5) 0.064(6) 0.049(6) 0.005(5) -0.003(5) -0.002(5)
O3C 0.040(5) 0.048(7) 0.030(4) 0.001(4) -0.004(5) 0.007(6)
C1C 0.066(6) 0.057(5) 0.058(5) -0.007(5) 0.006(5) 0.000(5)
N1E 0.044(11) 0.040(10) 0.057(12) -0.013(8) 0.007(9) 0.001(9)
C2E 0.056(8) 0.055(8) 0.059(9) -0.003(7) -0.005(8) 0.001(7)
C3E 0.052(7) 0.066(8) 0.054(8) -0.006(8) -0.002(8) 0.003(7)

loop_
_atom_type_symbol
_atom_type_description
_atom_type_scat_dispersion_real
_atom_type_scat_dispersion_imag
_atom_type_scat_source
C C 0.0033 0.0016 'International Tables Vol C Tables 4.2.6.8 and 6.1.1.4'
H H 0.0000 0.0000 'International Tables Vol C Tables 4.2.6.8 and 6.1.1.4'
N N 0.0061 0.0033 'International Tables Vol C Tables 4.2.6.8 and 6.1.1.4'
O O 0.0106 0.0060 'International Tables Vol C Tables 4.2.6.8 and 6.1.1.4'
Fe Fe 0.3463 0.8444 'International Tables Vol C Tables 4.2.6.8 and 6.1.1.4'
S S 0.1246 0.1234 'International Tables Vol C Tables 4.2.6.8 and 6.1.1.4'
F F 0.0171 0.0103 'International Tables Vol C Tables 4.2.6.8 and 6.1.1.4'

loop_
_geom_angle_atom_site_label_1
_geom_angle_atom_site_label_2
_geom_angle_atom_site_label_3
_geom_angle
N6 Fe1 N1 173.9(3)
N6 Fe1 N3 95.1(2)
N1 Fe1 N3 89.4(2)
N6 Fe1 N5 82.2(2)
N1 Fe1 N5 93.8(2)
N3 Fe1 N5 173.1(2)
N6 Fe1 N2 94.4(2)
N1 Fe1 N2 81.0(2)
N3 Fe1 N2 95.5(2)
N5 Fe1 N2 91.1(2)
N6 Fe1 N4 89.6(2)
N1 Fe1 N4 95.1(2)
N3 Fe1 N4 81.7(2)
N5 Fe1 N4 91.9(2)
N2 Fe1 N4 175.3(2)
C4 O1 H1O 109.5
C18 O2 H2O 109.5
C32 O3 H3O 109.5
C1 N1 C5 116.9(6)
C1 N1 Fe1 128.5(5)
C5 N1 Fe1 114.6(4)
C6 N2 C7 119.3(6)
C6 N2 Fe1 114.0(5)
C7 N2 Fe1 126.7(4)
C20 N3 C21 118.5(6)
C20 N3 Fe1 113.6(5)
C21 N3 Fe1 127.6(4)
C15 N4 C19 117.1(6)
C15 N4 Fe1 129.3(5)
C19 N4 Fe1 113.5(4)
C29 N5 C33 118.6(6)
C29 N5 Fe1 128.7(5)
C33 N5 Fe1 112.7(5)
C34 N6 C35 120.7(6)
C34 N6 Fe1 113.4(5)
C35 N6 Fe1 125.9(5)
N1 C1 C2 121.4(6)
N1 C1 H1 119.3
C2 C1 H1 119.3
C3 C2 C1 120.9(7)
C3 C2 H2 119.6
C1 C2 H2 119.6
C2 C3 C4 118.9(7)
C2 C3 H3 120.5
C4 C3 H3 120.5
O1 C4 C3 123.4(6)
O1 C4 C5 118.9(6)
C3 C4 C5 117.6(6)
N1 C5 C4 124.3(6)
N1 C5 C6 111.7(6)
C4 C5 C6 124.0(6)
N2 C6 C5 118.6(6)
N2 C6 H6 120.7
C5 C6 H6 120.7
C8 C7 N2 107.8(6)
C8 C7 C14 110.0(6)
N2 C7 C14 113.6(5)
C8 C7 H7 108.4
N2 C7 H7 108.4
C14 C7 H7 108.4
C13 C8 C9 115.1(8)
C13 C8 C7 121.2(7)
C9 C8 C7 123.7(7)
C10 C9 C8 121.1(8)
C10 C9 H9 119.5
C8 C9 H9 119.5
C11 C10 C9 122.6(9)
C11 C10 H10 118.7
C9 C10 H10 118.7
C10 C11 C12 119.5(8)
C10 C11 H11 120.3
C12 C11 H11 120.3
C11 C12 C13 118.8(8)
C11 C12 H12 120.6
C13 C12 H12 120.6
C8 C13 C12 123.0(9)
C8 C13 H13 118.5
C12 C13 H13 118.5
C7 C14 H14A 109.5
C7 C14 H14B 109.5
H14A C14 H14B 109.5
C7 C14 H14C 109.5
H14A C14 H14C 109.5
H14B C14 H14C 109.5
N4 C15 C16 122.3(7)
N4 C15 H15 118.9
C16 C15 H15 118.9
C17 C16 C15 121.2(7)
C17 C16 H16 119.4
C15 C16 H16 119.4
C16 C17 C18 118.3(7)
C16 C17 H17 120.9
C18 C17 H17 120.9
O2 C18 C17 119.0(6)
O2 C18 C19 121.4(6)
C17 C18 C19 119.6(6)
N4 C19 C18 121.6(6)
N4 C19 C20 112.4(6)
C18 C19 C20 126.0(6)
N3 C20 C19 118.7(7)
N3 C20 H20 120.7
C19 C20 H20 120.7
N3 C21 C28 113.4(6)
N3 C21 C22 111.9(6)
C28 C21 C22 109.7(6)
N3 C21 H21 107.2
C28 C21 H21 107.2
C22 C21 H21 107.2
C23 C22 C27 120.2(8)
C23 C22 C21 120.8(7)
C27 C22 C21 118.9(8)
C22 C23 C24 120.7(8)
C22 C23 H23 119.6
C24 C23 H23 119.6
C23 C24 C25 121.2(9)
C23 C24 H24 119.4
C25 C24 H24 119.4
C24 C25 C26 117.9(9)
C24 C25 H25 121.1
C26 C25 H25 121.1
C25 C26 C27 121.0(8)
C25 C26 H26 119.5
C27 C26 H26 119.5
C22 C27 C26 119.0(8)
C22 C27 H27 120.5
C26 C27 H27 120.5
C21 C28 H28A 109.5
C21 C28 H28B 109.5
H28A C28 H28B 109.5
C21 C28 H28C 109.5
H28A C28 H28C 109.5
H28B C28 H28C 109.5
N5 C29 C30 122.4(7)
N5 C29 H29 118.8
C30 C29 H29 118.8
C31 C30 C29 119.0(8)
C31 C30 H30 120.5
C29 C30 H30 120.5
C30 C31 C32 119.8(8)
C30 C31 H31 120.1
C32 C31 H31 120.1
O3 C32 C31 125.1(8)
O3 C32 C33 115.7(8)
C31 C32 C33 119.2(8)
N5 C33 C32 121.0(7)
N5 C33 C34 113.5(7)
C32 C33 C34 125.5(7)
N6 C34 C33 118.2(7)
N6 C34 H34 120.9
C33 C34 H34 120.9
N6 C35 C36 110.3(6)
N6 C35 C42 112.2(6)
C36 C35 C42 108.3(6)
N6 C35 H35 108.7
C36 C35 H35 108.7
C42 C35 H35 108.7
C37 C36 C41 118.4(7)
C37 C36 C35 123.9(7)
C41 C36 C35 117.6(7)
C36 C37 C38 121.4(8)
C36 C37 H37 119.3
C38 C37 H37 119.3
C39 C38 C37 119.6(9)
C39 C38 H38 120.2
C37 C38 H38 120.2
C38 C39 C40 120.4(9)
C38 C39 H39 119.8
C40 C39 H39 119.8
C41 C40 C39 120.3(9)
C41 C40 H40 119.9
C39 C40 H40 119.9
C40 C41 C36 120.0(8)
C40 C41 H41 120.0
C36 C41 H41 120.0
C35 C42 H42A 109.5
C35 C42 H42B 109.5
H42A C42 H42B 109.5
C35 C42 H42C 109.5
H42A C42 H42C 109.5
H42B C42 H42C 109.5
O3B S1B O2B 115.5(5)
O3B S1B O1B 115.1(5)
O2B S1B O1B 114.0(5)
O3B S1B C1B 103.8(5)
O2B S1B C1B 103.2(4)
O1B S1B C1B 102.9(5)
F1B C1B F2B 107.3(7)
F1B C1B F3B 106.3(7)
F2B C1B F3B 105.8(7)
F1B C1B S1B 112.5(6)
F2B C1B S1B 112.3(6)
F3B C1B S1B 112.2(6)
O2BA S1BA O1BA 115.2(7)
O2BA S1BA O3BA 114.7(7)
O1BA S1BA O3BA 115.0(7)
O2BA S1BA C1BA 108.5(12)
O1BA S1BA C1BA 99.2(10)
O3BA S1BA C1BA 101.7(13)
F3BA C1BA F2BA 103.7(15)
F3BA C1BA F1BA 107.4(17)
F2BA C1BA F1BA 106.0(16)
F3BA C1BA S1BA 114.4(12)
F2BA C1BA S1BA 113.0(11)
F1BA C1BA S1BA 111.7(11)
O2A S1A O3A 115.5(5)
O2A S1A O1A 114.5(5)
O3A S1A O1A 114.2(5)
O2A S1A C1A 104.0(4)
O3A S1A C1A 103.7(4)
O1A S1A C1A 102.8(5)
F2A C1A F1A 105.7(7)
F2A C1A F3A 106.7(7)
F1A C1A F3A 106.5(7)
F2A C1A S1A 113.6(6)
F1A C1A S1A 112.3(6)
F3A C1A S1A 111.7(6)
O2C S1C O3C 115.1(5)
O2C S1C O1C 115.3(5)
O3C S1C O1C 114.3(5)
O2C S1C C1C 104.5(4)
O3C S1C C1C 103.1(4)
O1C S1C C1C 102.1(4)
F2C C1C F1C 106.7(7)
F2C C1C F3C 106.9(7)
F1C C1C F3C 105.5(7)
F2C C1C S1C 113.6(6)
F1C C1C S1C 112.5(6)
F3C C1C S1C 111.1(6)
N1E C2E C3E 175(2)

loop_
_geom_bond_atom_site_label_1
_geom_bond_atom_site_label_2
_geom_bond_distance
Fe1 N6 1.958(5)
Fe1 N1 1.968(5)
Fe1 N3 1.970(6)
Fe1 N5 1.971(6)
Fe1 N2 1.978(5)
Fe1 N4 1.978(6)
O1 C4 1.339(8)
O1 H1O 0.8400
O2 C18 1.380(8)
O2 H2O 0.8400
O3 C32 1.336(9)
O3 H3O 0.8400
N1 C1 1.341(8)
N1 C5 1.352(8)
N2 C6 1.264(8)
N2 C7 1.522(9)
N3 C20 1.279(8)
N3 C21 1.469(9)
N4 C15 1.336(8)
N4 C19 1.365(8)
N5 C29 1.326(9)
N5 C33 1.365(9)
N6 C34 1.292(9)
N6 C35 1.490(9)
C1 C2 1.394(9)
C1 H1 0.9500
C2 C3 1.355(9)
C2 H2 0.9500
C3 C4 1.380(9)
C3 H3 0.9500
C4 C5 1.385(9)
C5 C6 1.455(9)
C6 H6 0.9500
C7 C8 1.509(10)
C7 C14 1.534(9)
C7 H7 1.0000
C8 C13 1.382(10)
C8 C9 1.381(10)
C9 C10 1.369(10)
C9 H9 0.9500
C10 C11 1.322(10)
C10 H10 0.9500
C11 C12 1.353(11)
C11 H11 0.9500
C12 C13 1.391(11)
C12 H12 0.9500
C13 H13 0.9500
C14 H14A 0.9800
C14 H14B 0.9800
C14 H14C 0.9800
C15 C16 1.395(10)
C15 H15 0.9500
C16 C17 1.323(9)
C16 H16 0.9500
C17 C18 1.388(10)
C17 H17 0.9500
C18 C19 1.392(9)
C19 C20 1.443(9)
C20 H20 0.9500
C21 C28 1.517(9)
C21 C22 1.515(10)
C21 H21 1.0000
C22 C23 1.372(10)
C22 C27 1.388(10)
C23 C24 1.379(11)
C23 H23 0.9500
C24 C25 1.394(11)
C24 H24 0.9500
C25 C26 1.394(12)
C25 H25 0.9500
C26 C27 1.413(11)
C26 H26 0.9500
C27 H27 0.9500
C28 H28A 0.9800
C28 H28B 0.9800
C28 H28C 0.9800
C29 C30 1.416(10)
C29 H29 0.9500
C30 C31 1.359(11)
C30 H30 0.9500
C31 C32 1.372(12)
C31 H31 0.9500
C32 C33 1.415(10)
C33 C34 1.426(10)
C34 H34 0.9500
C35 C36 1.507(10)
C35 C42 1.562(10)
C35 H35 1.0000
C36 C37 1.387(10)
C36 C41 1.394(11)
C37 C38 1.402(10)
C37 H37 0.9500
C38 C39 1.350(12)
C38 H38 0.9500
C39 C40 1.394(12)
C39 H39 0.9500
C40 C41 1.393(11)
C40 H40 0.9500
C41 H41 0.9500
C42 H42A 0.9800
C42 H42B 0.9800
C42 H42C 0.9800
S1B O3B 1.434(6)
S1B O2B 1.438(6)
S1B O1B 1.446(6)
S1B C1B 1.778(9)
F1B C1B 1.325(8)
F2B C1B 1.338(8)
F3B C1B 1.347(8)
S1BA O2BA 1.433(7)
S1BA O1BA 1.439(7)
S1BA O3BA 1.441(7)
S1BA C1BA 1.783(10)
F1BA C1BA 1.358(9)
F2BA C1BA 1.347(10)
F3BA C1BA 1.338(10)
S1A O2A 1.432(6)
S1A O3A 1.434(6)
S1A O1A 1.447(7)
S1A C1A 1.775(9)
F1A C1A 1.335(8)
F2A C1A 1.328(8)
F3A C1A 1.343(8)
S1C O2C 1.424(6)
S1C O3C 1.440(6)
S1C O1C 1.446(6)
S1C C1C 1.779(9)
F1C C1C 1.340(8)
F2C C1C 1.318(8)
F3C C1C 1.344(8)
N1E C2E 1.11(3)
C2E C3E 1.38(2)

loop_
_platon_squeeze_void_nr
_platon_squeeze_void_average_x
_platon_squeeze_void_average_y
_platon_squeeze_void_average_z
_platon_squeeze_void_volume
_platon_squeeze_void_count_electrons
_platon_squeeze_void_content
1 0.000 -0.013 0.361 302 60 ' '
2 0.500 -0.028 0.639 302 60 ' '
